data_7026173
loop_
_publ_author_name
'Wang, Liying'
'Ma, Haiyan'

_publ_section_title
;
 Zinc complexes supported by multidentate aminophenolate ligands:
 synthesis, structure and catalysis in ring-opening polymerization of
 rac-lactide.
;
_journal_issue 34
_journal_name_full 'Dalton transactions (Cambridge, England : 2003)'
_journal_page_first 7897
_journal_page_last 7910
_journal_paper_doi 10.1039/c0dt00250j
_journal_volume 39
_journal_year 2010
_chemical_formula_sum 'C23 H33 Cl2 N3 O Zn'
_chemical_formula_weight 503.79
_chemical_name_systematic
;
?
;
_space_group_IT_number 14
_symmetry_cell_setting monoclinic
_symmetry_space_group_name_Hall '-P 2ybc'
_symmetry_space_group_name_H-M 'P 1 21/c 1'
_atom_sites_solution_hydrogens geom
_atom_sites_solution_primary direct
_atom_sites_solution_secondary difmap
_audit_creation_method SHELXL-97
_cell_angle_alpha 90.00
_cell_angle_beta 97.982(2)
_cell_angle_gamma 90.00
_cell_formula_units_Z 4
_cell_length_a 16.3448(17)
_cell_length_b 9.4596(10)
_cell_length_c 16.1050(16)
_cell_measurement_reflns_used 3665
_cell_measurement_temperature 293(2)
_cell_measurement_theta_max 49.296
_cell_measurement_theta_min 4.995
_cell_volume 2466.0(4)
_computing_cell_refinement 'Bruker SMART'
_computing_data_collection 'Bruker SMART'
_computing_data_reduction 'Bruker SHELXTL'
_computing_molecular_graphics 'Bruker SHELXTL'
_computing_publication_material 'Bruker SHELXTL'
_computing_structure_refinement 'SHELXL-97 (Sheldrick, 1997)'
_computing_structure_solution 'SHELXS-97 (Sheldrick, 1990)'
_diffrn_ambient_temperature 293(2)
_diffrn_measured_fraction_theta_full 0.997
_diffrn_measured_fraction_theta_max 0.997
_diffrn_measurement_device_type 'CCD area detector'
_diffrn_measurement_method 'phi and omega scans'
_diffrn_radiation_monochromator graphite
_diffrn_radiation_source 'fine-focus sealed tube'
_diffrn_radiation_type MoK\a
_diffrn_radiation_wavelength 0.71073
_diffrn_reflns_av_R_equivalents 0.0940
_diffrn_reflns_av_sigmaI/netI 0.0757
_diffrn_reflns_limit_h_max 20
_diffrn_reflns_limit_h_min -16
_diffrn_reflns_limit_k_max 11
_diffrn_reflns_limit_k_min -11
_diffrn_reflns_limit_l_max 19
_diffrn_reflns_limit_l_min -19
_diffrn_reflns_number 13064
_diffrn_reflns_theta_full 25.99
_diffrn_reflns_theta_max 25.99
_diffrn_reflns_theta_min 2.49
_exptl_absorpt_coefficient_mu 1.232
_exptl_absorpt_correction_T_max 1.0000
_exptl_absorpt_correction_T_min 0.7719
_exptl_absorpt_correction_type empirical
_exptl_absorpt_process_details sadabs
_exptl_crystal_colour colorless
_exptl_crystal_density_diffrn 1.357
_exptl_crystal_density_method 'not measured'
_exptl_crystal_description prismatic
_exptl_crystal_F_000 1056
_exptl_crystal_size_max 0.421
_exptl_crystal_size_mid 0.369
_exptl_crystal_size_min 0.210
_refine_diff_density_max 0.566
_refine_diff_density_min -0.331
_refine_diff_density_rms 0.070
_refine_ls_extinction_method none
_refine_ls_goodness_of_fit_ref 0.965
_refine_ls_hydrogen_treatment constr
_refine_ls_matrix_type full
_refine_ls_number_parameters 288
_refine_ls_number_reflns 4831
_refine_ls_number_restraints 2
_refine_ls_restrained_S_all 0.973
_refine_ls_R_factor_all 0.0633
_refine_ls_R_factor_gt 0.0470
_refine_ls_shift/su_max 0.002
_refine_ls_shift/su_mean 0.000
_refine_ls_structure_factor_coef Fsqd
_refine_ls_weighting_details 'calc w=1/[\s^2^(Fo^2^)+(0.0514P)^2^+0.0000P] where P=(Fo^2^+2Fc^2^)/3'
_refine_ls_weighting_scheme calc
_refine_ls_wR_factor_gt 0.1108
_refine_ls_wR_factor_ref 0.1171
_reflns_number_gt 3562
_reflns_number_total 4831
_reflns_threshold_expression >2sigma(I)
_cod_data_source_file c0dt00250j.txt
_cod_data_source_block 10
_cod_depositor_comments
;
The following automatic conversions were performed:

'_symmetry_cell_setting' value 'Monoclinic' changed to 'monoclinic'
according to /home/saulius/struct/CIF-dictionaries/cif_core.dic
dictionary named 'cif_core.dic' version 2.4.2 from 2011-04-26.

Automatic conversion script
Id: cif_fix_values 1891 2012-01-12 08:04:46Z andrius 
;
_cod_original_sg_symbol_H-M P2(1)/c
_cod_database_code 7026173

loop_
_symmetry_equiv_pos_as_xyz
'x, y, z'
'-x, y+1/2, -z+1/2'
'-x, -y, -z'
'x, -y-1/2, z-1/2'

loop_
_atom_site_label
_atom_site_type_symbol
_atom_site_fract_x
_atom_site_fract_y
_atom_site_fract_z
_atom_site_U_iso_or_equiv
_atom_site_adp_type
_atom_site_occupancy
_atom_site_symmetry_multiplicity
_atom_site_calc_flag
_atom_site_refinement_flags
_atom_site_disorder_assembly
_atom_site_disorder_group
Zn Zn 0.11359(2) 0.46719(4) 0.38903(2) 0.04417(15) Uani 1 1 d . A .
Cl1 Cl 0.49819(5) 0.70783(10) 0.61041(6) 0.0584(3) Uani 1 1 d . . .
Cl2 Cl 0.17473(6) 0.82248(10) 0.59190(6) 0.0631(3) Uani 1 1 d . . .
O1 O 0.15902(13) 0.6407(2) 0.44255(14) 0.0503(6) Uani 1 1 d . . .
N1 N 0.23213(14) 0.3856(3) 0.36922(14) 0.0341(5) Uani 1 1 d . . .
N2 N 0.12385(16) 0.3108(3) 0.48777(15) 0.0474(7) Uani 1 1 d . . .
N3 N 0.28042(16) 0.0252(3) 0.31991(15) 0.0420(6) Uani 1 1 d . . .
C1 C 0.31934(17) 0.1145(3) 0.26577(17) 0.0369(7) Uani 1 1 d . . .
C2 C 0.3843(2) 0.0687(4) 0.22590(19) 0.0474(8) Uani 1 1 d . . .
H2 H 0.4040 -0.0229 0.2355 0.057 Uiso 1 1 calc R . .
C3 C 0.4206(2) 0.1546(4) 0.1724(2) 0.0508(9) Uani 1 1 d . . .
H3 H 0.4647 0.1205 0.1475 0.061 Uiso 1 1 calc R . .
C4 C 0.3926(2) 0.2907(3) 0.15510(18) 0.0430(7) Uani 1 1 d . . .
C5 C 0.32715(18) 0.3366(3) 0.19496(17) 0.0385(7) Uani 1 1 d . . .
H5 H 0.3069 0.4275 0.1839 0.046 Uiso 1 1 calc R . .
C6 C 0.29067(17) 0.2532(3) 0.25040(16) 0.0340(6) Uani 1 1 d . . .
C7 C 0.21700(17) 0.3121(3) 0.28666(17) 0.0373(7) Uani 1 1 d . . .
H7A H 0.1889 0.3779 0.2462 0.045 Uiso 1 1 calc R . .
H7B H 0.1792 0.2346 0.2918 0.045 Uiso 1 1 calc R . .
C8 C 0.26013(18) 0.2888(3) 0.44008(17) 0.0393(7) Uani 1 1 d . . .
H8A H 0.2877 0.3427 0.4871 0.047 Uiso 1 1 calc R . .
H8B H 0.2993 0.2213 0.4232 0.047 Uiso 1 1 calc R . .
C9 C 0.1876(2) 0.2113(4) 0.4664(2) 0.0493(8) Uani 1 1 d . . .
H9A H 0.1637 0.1500 0.4212 0.059 Uiso 1 1 calc R . .
H9B H 0.2064 0.1526 0.5147 0.059 Uiso 1 1 calc R . .
C10 C 0.28803(18) 0.5085(3) 0.36638(19) 0.0392(7) Uani 1 1 d . . .
H10A H 0.2645 0.5715 0.3218 0.047 Uiso 1 1 calc R . .
H10B H 0.3407 0.4752 0.3527 0.047 Uiso 1 1 calc R . .
C11 C 0.30291(18) 0.5906(3) 0.44722(18) 0.0376(7) Uani 1 1 d . . .
C12 C 0.38232(19) 0.6085(3) 0.48728(19) 0.0400(7) Uani 1 1 d . . .
H12 H 0.4261 0.5662 0.4655 0.048 Uiso 1 1 calc R . .
C13 C 0.39770(19) 0.6881(3) 0.55906(19) 0.0428(7) Uani 1 1 d . . .
C14 C 0.3337(2) 0.7541(3) 0.59140(19) 0.0439(8) Uani 1 1 d . . .
H14 H 0.3439 0.8098 0.6393 0.053 Uiso 1 1 calc R . .
C15 C 0.2553(2) 0.7360(3) 0.55187(19) 0.0422(7) Uani 1 1 d . . .
C16 C 0.23437(19) 0.6547(3) 0.47817(19) 0.0408(7) Uani 1 1 d . . .
C17 C 0.0437(2) 0.2355(5) 0.4878(3) 0.0811(13) Uani 1 1 d . . .
H17A H 0.0506 0.1608 0.5286 0.122 Uiso 1 1 calc R . .
H17B H 0.0263 0.1964 0.4333 0.122 Uiso 1 1 calc R . .
H17C H 0.0028 0.3009 0.5017 0.122 Uiso 1 1 calc R . .
C18 C 0.1492(2) 0.3737(5) 0.5710(2) 0.0660(11) Uani 1 1 d . . .
H18A H 0.1504 0.3017 0.6132 0.099 Uiso 1 1 calc R . .
H18B H 0.1104 0.4458 0.5812 0.099 Uiso 1 1 calc R . .
H18C H 0.2032 0.4145 0.5730 0.099 Uiso 1 1 calc R . .
C19 C 0.2154(2) -0.0618(4) 0.2759(2) 0.0701(11) Uani 1 1 d . . .
H19A H 0.1758 -0.0026 0.2427 0.105 Uiso 1 1 calc R . .
H19B H 0.1885 -0.1133 0.3158 0.105 Uiso 1 1 calc R . .
H19C H 0.2388 -0.1271 0.2401 0.105 Uiso 1 1 calc R . .
C20 C 0.0165(2) 0.4661(6) 0.3032(2) 0.0798(13) Uani 1 1 d D . .
H20A H -0.0151 0.3834 0.3148 0.096 Uiso 0.55(3) 1 calc PR A 1
H20B H -0.0161 0.5473 0.3152 0.096 Uiso 0.55(3) 1 calc PR A 1
H20C H -0.0304 0.4942 0.3290 0.096 Uiso 0.45(3) 1 d PR A 2
H20D H 0.0079 0.3705 0.2839 0.096 Uiso 0.45(3) 1 d PR A 2
C22 C 0.3386(2) -0.0601(4) 0.3752(2) 0.0646(10) Uani 1 1 d . . .
H22A H 0.3572 -0.1378 0.3443 0.097 Uiso 1 1 calc R . .
H22B H 0.3120 -0.0959 0.4204 0.097 Uiso 1 1 calc R . .
H22C H 0.3851 -0.0031 0.3975 0.097 Uiso 1 1 calc R . .
C23 C 0.4308(2) 0.3847(4) 0.0965(2) 0.0644(10) Uani 1 1 d . . .
H23A H 0.4600 0.4601 0.1277 0.097 Uiso 1 1 calc R . .
H23B H 0.3883 0.4234 0.0557 0.097 Uiso 1 1 calc R . .
H23C H 0.4687 0.3309 0.0686 0.097 Uiso 1 1 calc R . .
C21 C 0.0167(9) 0.467(3) 0.2143(7) 0.106(7) Uani 0.55(3) 1 d PD A 1
H21A H -0.0382 0.4852 0.1867 0.173 Uiso 0.55(3) 1 calc PR A 1
H21B H 0.0350 0.3767 0.1967 0.173 Uiso 0.55(3) 1 calc PR A 1
H21C H 0.0533 0.5394 0.1999 0.173 Uiso 0.55(3) 1 calc PR A 1
C21' C 0.0203(14) 0.561(5) 0.236(2) 0.133(17) Uani 0.45(3) 1 d PD A 2
H21D H 0.0726 0.5512 0.2155 0.189 Uiso 0.45(3) 1 calc PR A 2
H21E H 0.0142 0.6562 0.2545 0.189 Uiso 0.45(3) 1 calc PR A 2
H21F H -0.0234 0.5398 0.1911 0.189 Uiso 0.45(3) 1 calc PR A 2

loop_
_atom_site_aniso_label
_atom_site_aniso_U_11
_atom_site_aniso_U_22
_atom_site_aniso_U_33
_atom_site_aniso_U_23
_atom_site_aniso_U_13
_atom_site_aniso_U_12
Zn 0.0361(2) 0.0578(3) 0.0383(2) -0.00397(17) 0.00384(15) 0.00712(17)
Cl1 0.0517(5) 0.0591(6) 0.0618(5) -0.0080(4) -0.0013(4) -0.0084(4)
Cl2 0.0629(6) 0.0615(6) 0.0686(6) -0.0179(5) 0.0225(5) 0.0107(5)
O1 0.0442(13) 0.0489(14) 0.0570(14) -0.0082(11) 0.0041(11) 0.0107(11)
N1 0.0366(13) 0.0355(14) 0.0299(12) -0.0011(10) 0.0033(10) 0.0047(11)
N2 0.0453(15) 0.0654(19) 0.0324(14) 0.0001(13) 0.0083(11) -0.0028(13)
N3 0.0547(16) 0.0360(14) 0.0357(13) 0.0006(11) 0.0077(12) -0.0026(12)
C1 0.0407(16) 0.0401(18) 0.0291(15) -0.0063(13) 0.0021(12) -0.0005(14)
C2 0.058(2) 0.0420(19) 0.0429(18) -0.0056(15) 0.0101(15) 0.0085(15)
C3 0.053(2) 0.058(2) 0.0442(19) -0.0078(17) 0.0170(16) 0.0072(17)
C4 0.0492(18) 0.049(2) 0.0319(16) -0.0063(14) 0.0089(13) -0.0063(15)
C5 0.0487(18) 0.0364(17) 0.0302(15) -0.0013(13) 0.0044(13) 0.0014(13)
C6 0.0366(15) 0.0381(17) 0.0262(14) -0.0037(12) 0.0007(12) 0.0022(13)
C7 0.0388(16) 0.0428(18) 0.0294(15) -0.0005(13) 0.0021(12) 0.0050(13)
C8 0.0422(17) 0.0436(18) 0.0310(15) -0.0005(13) 0.0007(13) 0.0039(14)
C9 0.059(2) 0.050(2) 0.0382(17) 0.0035(15) 0.0051(15) -0.0047(16)
C10 0.0398(16) 0.0392(18) 0.0396(16) -0.0025(14) 0.0098(13) 0.0020(13)
C11 0.0439(17) 0.0328(16) 0.0374(16) -0.0004(13) 0.0099(13) 0.0014(13)
C12 0.0445(17) 0.0349(17) 0.0426(17) -0.0006(14) 0.0134(14) -0.0003(14)
C13 0.0471(18) 0.0366(18) 0.0445(18) 0.0039(14) 0.0057(14) -0.0063(14)
C14 0.060(2) 0.0345(17) 0.0391(17) -0.0053(14) 0.0144(15) -0.0064(15)
C15 0.0517(19) 0.0320(17) 0.0461(18) -0.0019(14) 0.0180(15) 0.0025(14)
C16 0.0429(18) 0.0344(17) 0.0464(18) 0.0006(14) 0.0112(14) 0.0018(14)
C17 0.062(3) 0.111(4) 0.073(3) 0.006(3) 0.021(2) -0.026(3)
C18 0.082(3) 0.082(3) 0.0341(18) -0.0042(19) 0.0111(18) 0.004(2)
C19 0.072(3) 0.074(3) 0.065(2) 0.000(2) 0.009(2) -0.026(2)
C20 0.050(2) 0.130(4) 0.057(2) 0.004(3) -0.0018(18) 0.006(2)
C22 0.086(3) 0.054(2) 0.053(2) 0.0166(19) 0.009(2) 0.003(2)
C23 0.076(3) 0.070(3) 0.052(2) 0.0028(19) 0.0259(19) -0.008(2)
C21 0.061(6) 0.20(2) 0.050(6) 0.023(8) 0.005(5) 0.006(10)
C21' 0.100(13) 0.17(3) 0.11(2) 0.11(2) -0.067(14) -0.040(18)

loop_
_atom_type_symbol
_atom_type_description
_atom_type_scat_dispersion_real
_atom_type_scat_dispersion_imag
_atom_type_scat_source
C C 0.0033 0.0016 'International Tables Vol C Tables 4.2.6.8 and 6.1.1.4'
H H 0.0000 0.0000 'International Tables Vol C Tables 4.2.6.8 and 6.1.1.4'
N N 0.0061 0.0033 'International Tables Vol C Tables 4.2.6.8 and 6.1.1.4'
O O 0.0106 0.0060 'International Tables Vol C Tables 4.2.6.8 and 6.1.1.4'
Cl Cl 0.1484 0.1585 'International Tables Vol C Tables 4.2.6.8 and 6.1.1.4'
Zn Zn 0.2839 1.4301 'International Tables Vol C Tables 4.2.6.8 and 6.1.1.4'

loop_
_geom_angle_atom_site_label_1
_geom_angle_atom_site_label_2
_geom_angle_atom_site_label_3
_geom_angle
O1 Zn C20 122.58(17)
O1 Zn N1 94.13(9)
C20 Zn N1 123.57(14)
O1 Zn N2 105.36(10)
C20 Zn N2 119.28(16)
N1 Zn N2 83.34(9)
C16 O1 Zn 124.26(19)
C10 N1 C8 112.4(2)
C10 N1 C7 111.4(2)
C8 N1 C7 113.1(2)
C10 N1 Zn 107.15(17)
C8 N1 Zn 107.17(16)
C7 N1 Zn 104.99(16)
C18 N2 C9 110.5(3)
C18 N2 C17 109.2(3)
C9 N2 C17 110.1(3)
C18 N2 Zn 112.1(2)
C9 N2 Zn 104.43(17)
C17 N2 Zn 110.4(2)
C1 N3 C19 113.4(2)
C1 N3 C22 113.2(3)
C19 N3 C22 110.9(3)
C2 C1 C6 118.0(3)
C2 C1 N3 122.3(3)
C6 C1 N3 119.7(2)
C3 C2 C1 122.0(3)
C3 C2 H2 119.0
C1 C2 H2 119.0
C2 C3 C4 121.1(3)
C2 C3 H3 119.4
C4 C3 H3 119.4
C3 C4 C5 116.9(3)
C3 C4 C23 121.7(3)
C5 C4 C23 121.4(3)
C6 C5 C4 123.1(3)
C6 C5 H5 118.4
C4 C5 H5 118.4
C5 C6 C1 118.9(2)
C5 C6 C7 118.3(3)
C1 C6 C7 122.7(3)
N1 C7 C6 118.2(2)
N1 C7 H7A 107.8
C6 C7 H7A 107.8
N1 C7 H7B 107.8
C6 C7 H7B 107.8
H7A C7 H7B 107.1
N1 C8 C9 110.3(2)
N1 C8 H8A 109.6
C9 C8 H8A 109.6
N1 C8 H8B 109.6
C9 C8 H8B 109.6
H8A C8 H8B 108.1
N2 C9 C8 111.3(3)
N2 C9 H9A 109.4
C8 C9 H9A 109.4
N2 C9 H9B 109.4
C8 C9 H9B 109.4
H9A C9 H9B 108.0
N1 C10 C11 113.8(2)
N1 C10 H10A 108.8
C11 C10 H10A 108.8
N1 C10 H10B 108.8
C11 C10 H10B 108.8
H10A C10 H10B 107.7
C12 C11 C16 121.3(3)
C12 C11 C10 119.8(3)
C16 C11 C10 118.8(3)
C13 C12 C11 120.8(3)
C13 C12 H12 119.6
C11 C12 H12 119.6
C12 C13 C14 120.4(3)
C12 C13 Cl1 120.6(2)
C14 C13 Cl1 119.1(2)
C15 C14 C13 118.7(3)
C15 C14 H14 120.6
C13 C14 H14 120.6
C14 C15 C16 124.3(3)
C14 C15 Cl2 118.5(2)
C16 C15 Cl2 117.2(2)
O1 C16 C15 122.2(3)
O1 C16 C11 123.3(3)
C15 C16 C11 114.5(3)
N2 C17 H17A 109.5
N2 C17 H17B 109.5
H17A C17 H17B 109.5
N2 C17 H17C 109.5
H17A C17 H17C 109.5
H17B C17 H17C 109.5
N2 C18 H18A 109.5
N2 C18 H18B 109.5
H18A C18 H18B 109.5
N2 C18 H18C 109.5
H18A C18 H18C 109.5
H18B C18 H18C 109.5
N3 C19 H19A 109.5
N3 C19 H19B 109.5
H19A C19 H19B 109.5
N3 C19 H19C 109.5
H19A C19 H19C 109.5
H19B C19 H19C 109.5
C21' C20 C21 39.0(15)
C21' C20 Zn 115.0(12)
C21 C20 Zn 126.4(6)
C21' C20 H20A 137.6
C21 C20 H20A 105.7
Zn C20 H20A 105.7
C21' C20 H20B 74.6
C21 C20 H20B 105.7
Zn C20 H20B 105.7
H20A C20 H20B 106.2
C21' C20 H20C 106.2
C21 C20 H20C 122.9
Zn C20 H20C 108.2
H20A C20 H20C 70.2
H20B C20 H20C 36.8
C21' C20 H20D 111.5
C21 C20 H20D 72.6
Zn C20 H20D 107.6
H20A C20 H20D 40.9
H20B C20 H20D 138.6
H20C C20 H20D 108.1
N3 C22 H22A 109.5
N3 C22 H22B 109.5
H22A C22 H22B 109.5
N3 C22 H22C 109.5
H22A C22 H22C 109.5
H22B C22 H22C 109.5
C4 C23 H23A 109.5
C4 C23 H23B 109.5
H23A C23 H23B 109.5
C4 C23 H23C 109.5
H23A C23 H23C 109.5
H23B C23 H23C 109.5
C20 C21 H20D 38.7
C20 C21 H21A 109.5
H20D C21 H21A 106.4
C20 C21 H21B 109.5
H20D C21 H21B 74.9
C20 C21 H21C 109.5
H20D C21 H21C 139.4
C20 C21' H21D 109.5
C20 C21' H21E 109.5
H21D C21' H21E 109.5
C20 C21' H21F 109.5
H21D C21' H21F 109.5
H21E C21' H21F 109.5

loop_
_geom_bond_atom_site_label_1
_geom_bond_atom_site_label_2
_geom_bond_distance
Zn O1 1.952(2)
Zn C20 1.954(4)
Zn N1 2.150(2)
Zn N2 2.162(3)
Cl1 C13 1.743(3)
Cl2 C15 1.748(3)
O1 C16 1.291(4)
N1 C10 1.483(4)
N1 C8 1.485(3)
N1 C7 1.490(3)
N2 C18 1.473(4)
N2 C9 1.480(4)
N2 C17 1.490(4)
N3 C1 1.425(4)
N3 C19 1.449(4)
N3 C22 1.454(4)
C1 C2 1.384(4)
C1 C6 1.403(4)
C2 C3 1.377(4)
C2 H2 0.9300
C3 C4 1.381(5)
C3 H3 0.9300
C4 C5 1.391(4)
C4 C23 1.494(4)
C5 C6 1.387(4)
C5 H5 0.9300
C6 C7 1.516(4)
C7 H7A 0.9700
C7 H7B 0.9700
C8 C9 1.503(4)
C8 H8A 0.9700
C8 H8B 0.9700
C9 H9A 0.9700
C9 H9B 0.9700
C10 C11 1.506(4)
C10 H10A 0.9700
C10 H10B 0.9700
C11 C12 1.377(4)
C11 C16 1.423(4)
C12 C13 1.373(4)
C12 H12 0.9300
C13 C14 1.381(4)
C14 C15 1.359(5)
C14 H14 0.9300
C15 C16 1.416(4)
C17 H17A 0.9600
C17 H17B 0.9600
C17 H17C 0.9600
C18 H18A 0.9600
C18 H18B 0.9600
C18 H18C 0.9600
C19 H19A 0.9600
C19 H19B 0.9600
C19 H19C 0.9600
C20 C21' 1.419(14)
C20 C21 1.432(10)
C20 H20A 0.9700
C20 H20B 0.9700
C20 H20C 0.9600
C20 H20D 0.9600
C22 H22A 0.9600
C22 H22B 0.9600
C22 H22C 0.9600
C23 H23A 0.9600
C23 H23B 0.9600
C23 H23C 0.9600
C21 H21A 0.9600
C21 H21B 0.9600
C21 H21C 0.9600
C21' H21D 0.9600
C21' H21E 0.9600
C21' H21F 0.9600

loop_
_geom_torsion_atom_site_label_1
_geom_torsion_atom_site_label_2
_geom_torsion_atom_site_label_3
_geom_torsion_atom_site_label_4
_geom_torsion
C20 Zn O1 C16 -157.3(2)
N1 Zn O1 C16 -22.5(2)
N2 Zn O1 C16 61.7(2)
O1 Zn N1 C10 -24.85(18)
C20 Zn N1 C10 109.2(2)
N2 Zn N1 C10 -129.85(18)
O1 Zn N1 C8 96.04(18)
C20 Zn N1 C8 -129.9(2)
N2 Zn N1 C8 -8.96(18)
O1 Zn N1 C7 -143.39(18)
C20 Zn N1 C7 -9.3(3)
N2 Zn N1 C7 111.60(18)
O1 Zn N2 C18 8.7(2)
C20 Zn N2 C18 -133.9(3)
N1 Zn N2 C18 101.2(2)
O1 Zn N2 C9 -110.97(19)
C20 Zn N2 C9 106.4(2)
N1 Zn N2 C9 -18.50(19)
O1 Zn N2 C17 130.7(2)
C20 Zn N2 C17 -11.9(3)
N1 Zn N2 C17 -136.8(2)
C19 N3 C1 C2 -85.6(4)
C22 N3 C1 C2 41.8(4)
C19 N3 C1 C6 93.2(3)
C22 N3 C1 C6 -139.4(3)
C6 C1 C2 C3 -0.1(5)
N3 C1 C2 C3 178.7(3)
C1 C2 C3 C4 -1.1(5)
C2 C3 C4 C5 0.8(5)
C2 C3 C4 C23 -179.4(3)
C3 C4 C5 C6 0.6(5)
C23 C4 C5 C6 -179.3(3)
C4 C5 C6 C1 -1.7(4)
C4 C5 C6 C7 -177.0(3)
C2 C1 C6 C5 1.4(4)
N3 C1 C6 C5 -177.5(2)
C2 C1 C6 C7 176.5(3)
N3 C1 C6 C7 -2.3(4)
C10 N1 C7 C6 59.0(3)
C8 N1 C7 C6 -68.8(3)
Zn N1 C7 C6 174.7(2)
C5 C6 C7 N1 -93.8(3)
C1 C6 C7 N1 91.0(3)
C10 N1 C8 C9 152.8(2)
C7 N1 C8 C9 -79.9(3)
Zn N1 C8 C9 35.4(3)
C18 N2 C9 C8 -76.7(3)
C17 N2 C9 C8 162.6(3)
Zn N2 C9 C8 44.1(3)
N1 C8 C9 N2 -55.8(3)
C8 N1 C10 C11 -54.1(3)
C7 N1 C10 C11 177.7(2)
Zn N1 C10 C11 63.4(3)
N1 C10 C11 C12 122.4(3)
N1 C10 C11 C16 -60.9(4)
C16 C11 C12 C13 0.6(4)
C10 C11 C12 C13 177.1(3)
C11 C12 C13 C14 -1.3(4)
C11 C12 C13 Cl1 178.9(2)
C12 C13 C14 C15 1.4(5)
Cl1 C13 C14 C15 -178.8(2)
C13 C14 C15 C16 -0.9(5)
C13 C14 C15 Cl2 -178.8(2)
Zn O1 C16 C15 -143.2(2)
Zn O1 C16 C11 36.9(4)
C14 C15 C16 O1 -179.8(3)
Cl2 C15 C16 O1 -1.8(4)
C14 C15 C16 C11 0.2(4)
Cl2 C15 C16 C11 178.1(2)
C12 C11 C16 O1 179.9(3)
C10 C11 C16 O1 3.4(4)
C12 C11 C16 C15 0.0(4)
C10 C11 C16 C15 -176.6(3)
O1 Zn C20 C21' 52(2)
N1 Zn C20 C21' -70(2)
N2 Zn C20 C21' -172(2)
O1 Zn C20 C21 95.4(15)
N1 Zn C20 C21 -26.4(16)
N2 Zn C20 C21 -128.6(15)
